data_1569323
loop_
_publ_author_name
'Lin, Shu-Yi'
'Oakley, C. Elizabeth'
'Jenkinson, Cory B.'
'Chiang, Yi-Ming'
'Lee, Ching-Kuo'
'Jones, Christopher G.'
'Seidler, Paul M.'
'Nelson, Hosea M.'
'Todd, Richard B.'
'Wang, Clay C. C.'
'Oakley, Berl R.'

_publ_section_title
;
 A heterologous expression platform in <i>Aspergillus nidulans</i> for the
 elucidation of cryptic secondary metabolism biosynthetic gene clusters:
 discovery of the <i>Aspergillus fumigatus</i> sartorypyrone biosynthetic
 pathway.
;
_journal_issue 40
_journal_name_full 'Chemical science'
_journal_page_first 11022
_journal_page_last 11032
_journal_paper_doi 10.1039/d3sc02226a
_journal_volume 14
_journal_year 2023
_chemical_formula_moiety 'C26 H38 O4'
_chemical_formula_sum 'C26 H38 O4'
_chemical_formula_weight 414.56
_chemical_name_systematic 'Sartorypyrone F'
_space_group_crystal_system monoclinic
_space_group_IT_number 5
_space_group_name_Hall 'C 2y'
_space_group_name_H-M_alt 'C 1 2 1'
_atom_sites_solution_hydrogens geom
_audit_creation_method SHELXL-2018/3
_audit_update_record
;
2023-04-29 deposited with the CCDC.	2023-06-26 downloaded from the CCDC.
;
_cell_angle_alpha 90
_cell_angle_beta 98.52(6)
_cell_angle_gamma 90
_cell_formula_units_Z 8
_cell_length_a 50.1(2)
_cell_length_b 6.67(2)
_cell_length_c 12.670(10)
_cell_measurement_reflns_used 2981
_cell_measurement_temperature 103(2)
_cell_measurement_theta_max 0.718
_cell_measurement_theta_min 0.075
_cell_volume 4187(2)
_computing_cell_refinement 'XSCALE XDS'
_computing_data_collection Ceta-D
_computing_data_reduction XDSCONV
_computing_molecular_graphics Shelxle
_computing_structure_refinement 'SHELXL-2018/3 (Sheldrick, 2018)'
_computing_structure_solution SHELXD
_diffrn_ambient_temperature 103(2)
_diffrn_measured_fraction_theta_full 0.843
_diffrn_measured_fraction_theta_max 0.843
_diffrn_measurement_device_type 'Talos F200C'
_diffrn_measurement_method 'continuous rotation'
_diffrn_radiation_type '200 KeV electrons'
_diffrn_radiation_wavelength 0.02508
_diffrn_reflns_av_R_equivalents 0.1315
_diffrn_reflns_av_unetI/netI 0.1271
_diffrn_reflns_Laue_measured_fraction_full 0.843
_diffrn_reflns_Laue_measured_fraction_max 0.843
_diffrn_reflns_limit_h_max 46
_diffrn_reflns_limit_h_min -46
_diffrn_reflns_limit_k_max 6
_diffrn_reflns_limit_k_min -6
_diffrn_reflns_limit_l_max 12
_diffrn_reflns_limit_l_min -12
_diffrn_reflns_number 13017
_diffrn_reflns_point_group_measured_fraction_full 0.845
_diffrn_reflns_point_group_measured_fraction_max 0.845
_diffrn_reflns_theta_full 0.718
_diffrn_reflns_theta_max 0.718
_diffrn_reflns_theta_min 0.075
_diffrn_source 'electron microscope FEG'
_exptl_absorpt_coefficient_mu 0.000
_exptl_absorpt_correction_T_max 0.0
_exptl_absorpt_correction_T_min 0.0
_exptl_absorpt_correction_type none
_exptl_crystal_colour yellow
_exptl_crystal_density_diffrn 1.315
_exptl_crystal_description plate
_exptl_crystal_F_000 764
_exptl_crystal_size_max 0.010
_exptl_crystal_size_mid 0.005
_exptl_crystal_size_min 0.001
_refine_diff_density_max 0.198
_refine_diff_density_min -0.233
_refine_diff_density_rms 0.070
_refine_ls_abs_structure_details
;
 All f" are zero, so absolute structure could not be determined
;
_refine_ls_extinction_method none
_refine_ls_goodness_of_fit_ref 1.285
_refine_ls_hydrogen_treatment constr
_refine_ls_matrix_type full
_refine_ls_number_parameters 551
_refine_ls_number_reflns 3723
_refine_ls_number_restraints 849
_refine_ls_restrained_S_all 1.160
_refine_ls_R_factor_all 0.1645
_refine_ls_R_factor_gt 0.1502
_refine_ls_shift/su_max 0.000
_refine_ls_shift/su_mean 0.000
_refine_ls_structure_factor_coef Fsqd
_refine_ls_weighting_details 'w=1/[\s^2^(Fo^2^)+(0.2000P)^2^] where P=(Fo^2^+2Fc^2^)/3'
_refine_ls_weighting_scheme calc
_refine_ls_wR_factor_gt 0.3261
_refine_ls_wR_factor_ref 0.3363
_reflns_Friedel_coverage 0.803
_reflns_Friedel_fraction_full 0.847
_reflns_Friedel_fraction_max 0.847
_reflns_number_gt 2981
_reflns_number_total 3723
_reflns_threshold_expression 'I > 2\s(I)'
_cod_data_source_file d3sc02226a2.cif
_cod_data_source_block sartorypyrone_F
_cod_depositor_comments 'Adding full bibliography for 1569323.cif.'
_cod_original_cell_volume 4190(24)
_cod_original_sg_symbol_H-M 'C 2'
_cod_database_code 1569323
_shelx_shelxl_version_number 2018/3
_shelx_space_group_comment
;
The symmetry employed for this shelxl refinement is uniquely defined
by the following loop, which should always be used as a source of
symmetry information in preference to the above space-group names.
They are only intended as comments.
;

loop_
_space_group_symop_operation_xyz
'x, y, z'
'-x, y, -z'
'x+1/2, y+1/2, z'
'-x+1/2, y+1/2, -z'

loop_
_atom_site_label
_atom_site_type_symbol
_atom_site_fract_x
_atom_site_fract_y
_atom_site_fract_z
_atom_site_U_iso_or_equiv
_atom_site_adp_type
_atom_site_occupancy
_atom_site_site_symmetry_order
_atom_site_calc_flag
_atom_site_refinement_flags_posn
_atom_site_refinement_flags_adp
_atom_site_refinement_flags_occupancy
_atom_site_disorder_assembly
_atom_site_disorder_group
C1 C 0.2056(5) 0.702(3) 0.0632(14) 0.059(5) Uani 1 1 d . U . . .
H1A H 0.199595 0.832839 0.033492 0.088 Uiso 1 1 calc R U . . .
H1B H 0.195909 0.669065 0.122504 0.088 Uiso 1 1 calc R U . . .
H1C H 0.202029 0.599270 0.007643 0.088 Uiso 1 1 calc R U . . .
O2 O 0.2455(5) 0.696(3) 0.1994(11) 0.066(5) Uani 1 1 d . U . . .
C2 C 0.2337(5) 0.709(3) 0.1006(12) 0.047(4) Uani 1 1 d . U . . .
O3 O 0.2834(4) 0.690(3) 0.3185(11) 0.063(5) Uani 1 1 d . U . . .
O1 O 0.2849(5) 0.744(3) -0.0359(11) 0.073(6) Uani 1 1 d . U . . .
H3A H 0.301449 0.765398 -0.019021 0.110 Uiso 1 1 calc R U . . .
C3 C 0.2478(5) 0.718(3) 0.0257(11) 0.044(4) Uani 1 1 d . U . . .
H3 H 0.238656 0.712714 -0.045534 0.053 Uiso 1 1 calc R U . . .
O4 O 0.4782(6) 0.878(3) 0.3282(16) 0.082(6) Uani 1 1 d . U . . .
H4A H 0.483967 0.914663 0.272224 0.123 Uiso 1 1 calc R U . . .
C4 C 0.2748(5) 0.735(3) 0.0406(13) 0.047(5) Uani 1 1 d . U . . .
O5 O 0.2486(4) 0.625(3) 0.4384(11) 0.053(5) Uani 1 1 d . U . . .
H5C H 0.264450 0.620336 0.424082 0.080 Uiso 1 1 calc R U . . .
C5 C 0.2869(5) 0.730(2) 0.1379(12) 0.045(4) Uani 1 1 d . U . . .
O6 O 0.2448(3) 0.669(2) 0.7348(13) 0.057(4) Uani 1 1 d D U . . .
C6 C 0.2721(5) 0.706(3) 0.2198(12) 0.053(5) Uani 1 1 d . U . . .
O7 O 0.2893(3) 0.649(3) 0.7723(11) 0.060(5) Uani 1 1 d D U . . .
C7 C 0.3154(5) 0.749(3) 0.1586(12) 0.047(4) Uani 1 1 d . U . . .
H7A H 0.320691 0.790353 0.233800 0.057 Uiso 1 1 calc R U . . .
H7B H 0.321003 0.856362 0.112641 0.057 Uiso 1 1 calc R U . . .
O8 O 0.4958(6) 1.108(3) 0.795(2) 0.089(6) Uani 1 1 d . U . . .
H8A H 0.497668 1.112758 0.861449 0.133 Uiso 1 1 calc R U . . .
C8 C 0.3294(5) 0.567(3) 0.1400(12) 0.057(6) Uani 1 1 d . U . . .
H8 H 0.327677 0.457783 0.186407 0.068 Uiso 1 1 calc R U . . .
C9 C 0.3447(5) 0.539(3) 0.0619(15) 0.059(6) Uani 1 1 d . U . . .
C10 C 0.3503(6) 0.677(3) -0.0108(15) 0.080(8) Uani 1 1 d . U . . .
H10A H 0.369342 0.665875 -0.020280 0.120 Uiso 1 1 calc R U . . .
H10B H 0.346867 0.811862 0.014639 0.120 Uiso 1 1 calc R U . . .
H10C H 0.338868 0.652680 -0.079225 0.120 Uiso 1 1 calc R U . . .
C11 C 0.3558(6) 0.337(3) 0.0554(16) 0.071(6) Uani 1 1 d . U . . .
H11A H 0.350742 0.285883 -0.018319 0.085 Uiso 1 1 calc R U . . .
H11B H 0.347498 0.247130 0.103578 0.085 Uiso 1 1 calc R U . . .
C12 C 0.3853(6) 0.325(4) 0.0834(14) 0.071(6) Uani 1 1 d . U . . .
H12A H 0.393800 0.421045 0.039112 0.085 Uiso 1 1 calc R U . . .
H12B H 0.391397 0.188369 0.067223 0.085 Uiso 1 1 calc R U . . .
C13 C 0.3944(5) 0.370(3) 0.1982(13) 0.056(5) Uani 1 1 d . U . . .
H13 H 0.383484 0.485920 0.217697 0.068 Uiso 1 1 calc R U . . .
C14 C 0.3893(6) 0.199(4) 0.2676(16) 0.076(7) Uani 1 1 d . U . . .
C15 C 0.3796(6) 0.027(3) 0.231(2) 0.075(8) Uani 1 1 d . U . . .
H15A H 0.376908 -0.077308 0.279573 0.090 Uiso 1 1 calc R U . . .
H15B H 0.375211 0.006246 0.156565 0.090 Uiso 1 1 calc R U . . .
C16 C 0.3962(6) 0.243(4) 0.3750(16) 0.092(9) Uani 1 1 d . U . . .
H16A H 0.394170 0.119790 0.416870 0.111 Uiso 1 1 calc R U . . .
H16B H 0.383438 0.344026 0.395505 0.111 Uiso 1 1 calc R U . . .
C17 C 0.4232(5) 0.317(3) 0.4024(15) 0.059(6) Uani 1 1 d . U . . .
H17A H 0.436222 0.210852 0.390219 0.071 Uiso 1 1 calc R U . . .
H17B H 0.426505 0.353454 0.478976 0.071 Uiso 1 1 calc R U . . .
C18 C 0.4274(5) 0.491(3) 0.3386(12) 0.049(4) Uani 1 1 d . U . . .
H18 H 0.412892 0.589261 0.348500 0.059 Uiso 1 1 calc R U . . .
C19 C 0.4223(5) 0.426(3) 0.2203(13) 0.050(4) Uani 1 1 d . U . . .
C20 C 0.4414(5) 0.271(3) 0.1889(15) 0.056(5) Uani 1 1 d . U . . .
H20A H 0.432646 0.196565 0.126597 0.085 Uiso 1 1 calc R U . . .
H20B H 0.446435 0.177960 0.248467 0.085 Uiso 1 1 calc R U . . .
H20C H 0.457650 0.337139 0.171342 0.085 Uiso 1 1 calc R U . . .
C21 C 0.4284(5) 0.607(3) 0.1567(14) 0.061(5) Uani 1 1 d . U . . .
H21A H 0.427954 0.564450 0.081731 0.073 Uiso 1 1 calc R U . . .
H21B H 0.413454 0.704289 0.157790 0.073 Uiso 1 1 calc R U . . .
C22 C 0.4534(6) 0.714(4) 0.1883(16) 0.076(7) Uani 1 1 d . U . . .
H22A H 0.453230 0.841202 0.147763 0.091 Uiso 1 1 calc R U . . .
H22B H 0.468710 0.632031 0.171490 0.091 Uiso 1 1 calc R U . . .
C23 C 0.4571(6) 0.758(4) 0.3030(17) 0.078(7) Uani 1 1 d . U . . .
H23 H 0.441541 0.847930 0.309859 0.093 Uiso 1 1 calc R U . . .
C24 C 0.4529(6) 0.591(3) 0.3731(15) 0.067(5) Uani 1 1 d . U . . .
C25 C 0.4779(6) 0.468(3) 0.3773(17) 0.068(6) Uani 1 1 d . U . . .
H25A H 0.477598 0.395937 0.309716 0.102 Uiso 1 1 calc R U . . .
H25B H 0.478815 0.371249 0.435978 0.102 Uiso 1 1 calc R U . . .
H25C H 0.493771 0.555671 0.389041 0.102 Uiso 1 1 calc R U . . .
C26 C 0.4505(6) 0.679(4) 0.4840(16) 0.085(8) Uani 1 1 d . U . . .
H26A H 0.465725 0.769116 0.506527 0.127 Uiso 1 1 calc R U . . .
H26B H 0.450522 0.570241 0.535744 0.127 Uiso 1 1 calc R U . . .
H26C H 0.433562 0.754867 0.479938 0.127 Uiso 1 1 calc R U . . .
C27 C 0.1964(5) 0.684(3) 0.6811(15) 0.058(5) Uani 1 1 d . U . . .
H27A H 0.188235 0.806961 0.648252 0.087 Uiso 1 1 calc R U . . .
H27B H 0.195490 0.685784 0.757760 0.087 Uiso 1 1 calc R U . . .
H27C H 0.186682 0.567316 0.648305 0.087 Uiso 1 1 calc R U . . .
C28 C 0.2228(5) 0.674(3) 0.6655(13) 0.048(5) Uani 1 1 d . U . . .
C29 C 0.2264(5) 0.651(2) 0.5623(13) 0.045(4) Uani 1 1 d . U . . .
H29 H 0.210738 0.644489 0.510216 0.054 Uiso 1 1 calc R U . . .
C30 C 0.2493(5) 0.638(3) 0.5295(13) 0.048(4) Uani 1 1 d . U . . .
C31 C 0.2728(5) 0.616(3) 0.6024(11) 0.052(4) Uani 1 1 d D U . . .
C32 C 0.2684(5) 0.647(2) 0.7108(13) 0.042(4) Uani 1 1 d . U . . .
C33 C 0.2973(5) 0.596(3) 0.5679(13) 0.047(4) Uani 1 1 d . U . . .
H33A H 0.294272 0.543531 0.493945 0.056 Uiso 1 1 calc R U . . .
H33B H 0.308017 0.494691 0.613043 0.056 Uiso 1 1 calc R U . . .
C34 C 0.3132(5) 0.779(3) 0.5695(15) 0.053(5) Uani 1 1 d . U . . .
H34 H 0.306505 0.892782 0.602466 0.063 Uiso 1 1 calc R U . . .
C35 C 0.3346(5) 0.802(3) 0.5319(13) 0.047(4) Uani 1 1 d . U . . .
C36 C 0.3485(5) 0.653(3) 0.4778(12) 0.059(6) Uani 1 1 d . U . . .
H36A H 0.345017 0.677367 0.400658 0.089 Uiso 1 1 calc R U . . .
H36B H 0.341983 0.519376 0.493194 0.089 Uiso 1 1 calc R U . . .
H36C H 0.367924 0.661763 0.502702 0.089 Uiso 1 1 calc R U . . .
C37 C 0.3494(4) 0.992(3) 0.5516(13) 0.045(4) Uani 1 1 d . U . . .
H37A H 0.337120 1.098295 0.570918 0.054 Uiso 1 1 calc R U . . .
H37B H 0.356573 1.035039 0.486582 0.054 Uiso 1 1 calc R U . . .
C38 C 0.3726(5) 0.959(3) 0.6436(12) 0.051(5) Uani 1 1 d . U . . .
H38A H 0.365097 0.903464 0.705453 0.061 Uiso 1 1 calc R U . . .
H38B H 0.385087 0.858219 0.621112 0.061 Uiso 1 1 calc R U . . .
C39 C 0.3880(5) 1.143(3) 0.6777(14) 0.054(4) Uani 1 1 d . U . . .
H39 H 0.392909 1.203374 0.610993 0.065 Uiso 1 1 calc R U . . .
C40 C 0.3714(6) 1.302(3) 0.7254(14) 0.061(5) Uani 1 1 d . U . . .
C41 C 0.3477(6) 1.269(4) 0.7494(15) 0.074(7) Uani 1 1 d . U . . .
H41A H 0.338889 1.370440 0.783996 0.089 Uiso 1 1 calc R U . . .
H41B H 0.339116 1.144030 0.732565 0.089 Uiso 1 1 calc R U . . .
C42 C 0.3867(6) 1.483(3) 0.7459(18) 0.073(6) Uani 1 1 d . U . . .
H42A H 0.390076 1.539963 0.677124 0.088 Uiso 1 1 calc R U . . .
H42B H 0.375827 1.580884 0.779915 0.088 Uiso 1 1 calc R U . . .
C43 C 0.4120(5) 1.454(3) 0.8133(15) 0.057(5) Uani 1 1 d . U . . .
H43A H 0.408763 1.406969 0.884522 0.068 Uiso 1 1 calc R U . . .
H43B H 0.421809 1.582869 0.822610 0.068 Uiso 1 1 calc R U . . .
C44 C 0.4294(5) 1.295(3) 0.7623(16) 0.054(4) Uani 1 1 d . U . . .
H44 H 0.431474 1.346661 0.689864 0.065 Uiso 1 1 calc R U . . .
C45 C 0.4131(5) 1.103(2) 0.7454(13) 0.046(4) Uani 1 1 d . U . . .
C46 C 0.4056(5) 1.003(3) 0.8395(13) 0.056(6) Uani 1 1 d . U . . .
H46A H 0.393819 1.091457 0.874013 0.084 Uiso 1 1 calc R U . . .
H46B H 0.421840 0.972353 0.889822 0.084 Uiso 1 1 calc R U . . .
H46C H 0.395940 0.878452 0.817717 0.084 Uiso 1 1 calc R U . . .
C47 C 0.4314(5) 0.971(3) 0.6873(14) 0.052(5) Uani 1 1 d . U . . .
H47A H 0.422907 0.837908 0.674375 0.062 Uiso 1 1 calc R U . . .
H47B H 0.432728 1.031891 0.616915 0.062 Uiso 1 1 calc R U . . .
C48 C 0.4572(6) 0.945(3) 0.742(2) 0.073(6) Uani 1 1 d . U . . .
H48A H 0.467117 0.851565 0.701030 0.088 Uiso 1 1 calc R U . . .
H48B H 0.456014 0.883549 0.811836 0.088 Uiso 1 1 calc R U . . .
C49 C 0.4720(6) 1.129(3) 0.7580(18) 0.069(5) Uani 1 1 d . U . . .
H49 H 0.471810 1.187826 0.685402 0.083 Uiso 1 1 calc R U . . .
C50 C 0.4549(5) 1.271(3) 0.8171(15) 0.060(4) Uani 1 1 d . U . . .
C51 C 0.4600(6) 1.250(4) 0.9307(14) 0.072(7) Uani 1 1 d . U . . .
H51A H 0.456488 1.111127 0.949942 0.108 Uiso 1 1 calc R U . . .
H51B H 0.448088 1.340171 0.963308 0.108 Uiso 1 1 calc R U . . .
H51C H 0.478823 1.283917 0.956547 0.108 Uiso 1 1 calc R U . . .
C52 C 0.4709(6) 1.474(3) 0.8086(17) 0.074(7) Uani 1 1 d . U . . .
H52A H 0.469016 1.516168 0.733690 0.110 Uiso 1 1 calc R U . . .
H52B H 0.489963 1.453775 0.836285 0.110 Uiso 1 1 calc R U . . .
H52C H 0.463465 1.578651 0.850436 0.110 Uiso 1 1 calc R U . . .

loop_
_atom_site_aniso_label
_atom_site_aniso_U_11
_atom_site_aniso_U_22
_atom_site_aniso_U_33
_atom_site_aniso_U_23
_atom_site_aniso_U_13
_atom_site_aniso_U_12
C1 0.061(12) 0.081(13) 0.036(9) 0.005(9) 0.015(8) 0.010(11)
O2 0.075(11) 0.104(13) 0.020(6) 0.000(8) 0.008(6) -0.009(11)
C2 0.063(11) 0.053(10) 0.025(7) 0.003(8) 0.005(6) 0.000(9)
O3 0.083(16) 0.077(10) 0.021(6) -0.002(7) -0.013(7) -0.006(9)
O1 0.050(14) 0.150(18) 0.019(7) -0.019(9) 0.000(7) -0.014(12)
C3 0.050(10) 0.069(11) 0.009(7) 0.005(7) -0.010(6) 0.005(9)
O4 0.065(19) 0.115(15) 0.067(11) -0.006(10) 0.013(10) -0.011(11)
C4 0.050(10) 0.069(12) 0.020(6) -0.005(8) -0.003(6) 0.015(10)
O5 0.025(14) 0.106(12) 0.028(6) -0.001(8) 0.001(6) -0.004(9)
C5 0.064(9) 0.050(10) 0.018(6) 0.000(7) -0.004(6) -0.003(8)
O6 0.045(12) 0.067(10) 0.058(8) 0.009(8) 0.007(6) -0.002(8)
C6 0.074(11) 0.065(11) 0.018(6) 0.006(8) 0.001(6) -0.004(10)
O7 0.037(13) 0.100(13) 0.044(8) 0.008(8) 0.007(7) -0.012(9)
C7 0.061(9) 0.066(9) 0.012(7) 0.007(6) -0.002(6) 0.002(7)
O8 0.084(15) 0.078(12) 0.105(15) 0.008(11) 0.018(13) -0.009(11)
C8 0.071(17) 0.081(12) 0.015(8) 0.009(7) 0.000(8) 0.014(9)
C9 0.071(18) 0.070(10) 0.037(10) -0.018(7) 0.014(9) -0.010(9)
C10 0.13(3) 0.074(12) 0.040(10) -0.023(8) 0.039(12) -0.004(12)
C11 0.091(17) 0.074(10) 0.042(11) -0.022(9) -0.008(10) 0.009(11)
C12 0.090(16) 0.084(14) 0.035(8) -0.029(9) -0.001(9) 0.010(12)
C13 0.068(13) 0.080(11) 0.023(7) -0.019(7) 0.012(7) -0.010(9)
C14 0.10(2) 0.081(11) 0.057(8) -0.022(8) 0.033(10) -0.030(12)
C15 0.08(3) 0.067(11) 0.080(15) -0.005(10) 0.016(13) -0.014(11)
C16 0.12(2) 0.120(19) 0.048(8) 0.008(10) 0.034(11) -0.055(16)
C17 0.086(18) 0.055(10) 0.041(9) -0.008(7) 0.027(9) 0.003(9)
C18 0.065(14) 0.044(9) 0.036(7) -0.003(6) 0.002(7) 0.008(7)
C19 0.059(13) 0.063(10) 0.027(7) -0.011(6) 0.007(7) 0.013(7)
C20 0.070(17) 0.055(10) 0.047(10) -0.015(8) 0.015(10) 0.002(9)
C21 0.080(18) 0.068(10) 0.035(9) 0.003(8) 0.007(9) 0.012(9)
C22 0.09(2) 0.081(14) 0.060(9) 0.006(9) 0.029(10) -0.010(11)
C23 0.07(2) 0.094(14) 0.066(9) -0.003(9) 0.013(10) -0.014(10)
C24 0.072(15) 0.085(12) 0.040(8) -0.012(7) -0.002(9) -0.007(8)
C25 0.054(16) 0.082(13) 0.065(12) -0.022(10) -0.001(10) -0.025(9)
C26 0.12(3) 0.082(15) 0.053(10) -0.019(9) 0.014(11) -0.001(13)
C27 0.046(13) 0.081(13) 0.050(10) 0.010(10) 0.020(9) -0.015(10)
C28 0.045(12) 0.058(10) 0.042(7) 0.005(8) 0.014(7) -0.003(9)
C29 0.061(13) 0.043(10) 0.030(7) 0.019(7) 0.007(7) -0.002(9)
C30 0.065(12) 0.053(10) 0.027(7) 0.013(7) 0.008(6) -0.012(9)
C31 0.064(12) 0.054(10) 0.038(7) -0.003(8) 0.003(6) -0.002(9)
C32 0.044(12) 0.043(9) 0.037(7) 0.005(7) 0.004(6) -0.006(9)
C33 0.075(13) 0.040(8) 0.027(8) 0.010(7) 0.013(8) 0.010(8)
C34 0.063(14) 0.043(9) 0.054(11) -0.001(8) 0.016(10) 0.008(8)
C35 0.059(14) 0.053(8) 0.029(9) 0.002(7) 0.005(8) 0.007(7)
C36 0.069(19) 0.079(12) 0.027(9) -0.028(8) -0.002(9) 0.008(10)
C37 0.050(14) 0.057(9) 0.033(8) -0.004(7) 0.023(7) 0.007(8)
C38 0.060(15) 0.072(10) 0.024(8) -0.003(8) 0.020(7) -0.009(8)
C39 0.066(11) 0.067(9) 0.034(8) 0.004(7) 0.020(7) -0.009(7)
C40 0.081(14) 0.066(9) 0.038(10) 0.006(8) 0.017(9) 0.004(8)
C41 0.102(18) 0.077(14) 0.055(12) -0.037(11) 0.044(13) -0.008(11)
C42 0.077(15) 0.070(11) 0.076(13) -0.016(11) 0.021(10) 0.013(9)
C43 0.085(15) 0.038(9) 0.050(10) -0.001(8) 0.022(8) -0.001(8)
C44 0.071(11) 0.034(8) 0.059(10) -0.013(7) 0.017(8) -0.009(7)
C45 0.070(11) 0.036(7) 0.037(8) -0.014(6) 0.021(7) -0.010(7)
C46 0.09(2) 0.050(10) 0.035(9) -0.004(7) 0.023(9) 0.001(10)
C47 0.074(13) 0.047(10) 0.041(10) -0.016(8) 0.027(8) -0.015(8)
C48 0.083(14) 0.054(10) 0.084(14) -0.012(10) 0.015(11) 0.008(9)
C49 0.078(14) 0.066(10) 0.069(12) -0.014(10) 0.032(11) -0.008(10)
C50 0.069(12) 0.066(10) 0.046(8) -0.015(8) 0.017(8) -0.017(8)
C51 0.08(2) 0.089(16) 0.048(8) -0.010(9) 0.020(9) -0.011(13)
C52 0.09(2) 0.067(11) 0.061(12) -0.008(10) -0.002(12) -0.027(12)

loop_
_atom_type_symbol
_atom_type_description
_atom_type_scat_dispersion_real
_atom_type_scat_dispersion_imag
_atom_type_scat_source
C C 0.0000 0.0000 'International Tables Vol C Tables 4.2.6.8 and 6.1.1.4'
O O 0.0000 0.0000 'International Tables Vol C Tables 4.2.6.8 and 6.1.1.4'
H H 0.0000 0.0000 'International Tables Vol C Tables 4.2.6.8 and 6.1.1.4'

loop_
_geom_angle_atom_site_label_1
_geom_angle_atom_site_label_2
_geom_angle_atom_site_label_3
_geom_angle
_geom_angle_site_symmetry_1
_geom_angle_site_symmetry_3
_geom_angle_publ_flag
C2 O2 C6 119.2(18) . . ?
C3 C2 O2 120(2) . . ?
C3 C2 C1 112.8(17) . . ?
O2 C2 C1 127.4(19) . . ?
C2 C3 C4 124.2(17) . . ?
O1 C4 C5 127(3) . . ?
O1 C4 C3 116.2(18) . . ?
C5 C4 C3 117.0(18) . . ?
C4 C5 C6 119(2) . . ?
C4 C5 C7 119.6(18) . . ?
C6 C5 C7 120.9(16) . . ?
C32 O6 C28 124(2) . . ?
O3 C6 O2 118.1(19) . . ?
O3 C6 C5 122(2) . . ?
O2 C6 C5 120.1(17) . . ?
C5 C7 C8 113.2(17) . . ?
C9 C8 C7 125.7(18) . . ?
C10 C9 C8 127(2) . . ?
C10 C9 C11 118(2) . . ?
C8 C9 C11 115.6(19) . . ?
C9 C11 C12 114(2) . . ?
C11 C12 C13 112(2) . . ?
C19 C13 C14 109.5(19) . . ?
C19 C13 C12 113.0(18) . . ?
C14 C13 C12 111.8(18) . . ?
C15 C14 C16 124(2) . . ?
C15 C14 C13 123.6(19) . . ?
C16 C14 C13 112.6(18) . . ?
C14 C16 C17 113.5(19) . . ?
C16 C17 C18 111(2) . . ?
C17 C18 C24 113.2(17) . . ?
C17 C18 C19 107.4(14) . . ?
C24 C18 C19 115.7(18) . . ?
C13 C19 C20 114.2(18) . . ?
C13 C19 C21 112.0(17) . . ?
C20 C19 C21 102.9(17) . . ?
C13 C19 C18 106.2(15) . . ?
C20 C19 C18 115.4(16) . . ?
C21 C19 C18 105.9(15) . . ?
C22 C21 C19 118.9(19) . . ?
C21 C22 C23 110.3(19) . . ?
O4 C23 C24 120(2) . . ?
O4 C23 C22 110(2) . . ?
C24 C23 C22 116(2) . . ?
C18 C24 C23 111.5(19) . . ?
C18 C24 C25 117(2) . . ?
C23 C24 C25 104(2) . . ?
C18 C24 C26 105(2) . . ?
C23 C24 C26 107.7(19) . . ?
C25 C24 C26 111(2) . . ?
O6 C28 C29 115(2) . . ?
O6 C28 C27 130.1(18) . . ?
C29 C28 C27 114.5(18) . . ?
C30 C29 C28 125(2) . . ?
O5 C30 C29 116(2) . . ?
O5 C30 C31 123(2) . . ?
C29 C30 C31 120.2(18) . . ?
C33 C31 C30 120.7(17) . . ?
C33 C31 C32 126.2(17) . . ?
C30 C31 C32 113(2) . . ?
O7 C32 O6 126.3(18) . . ?
O7 C32 C31 112(2) . . ?
O6 C32 C31 121.6(18) . . ?
C31 C33 C34 115.1(17) . . ?
C35 C34 C33 126.6(19) . . ?
C34 C35 C36 127(2) . . ?
C34 C35 C37 118.7(17) . . ?
C36 C35 C37 114(2) . . ?
C35 C37 C38 108.1(14) . . ?
C39 C38 C37 114.0(16) . . ?
C45 C39 C38 113.3(17) . . ?
C45 C39 C40 111.8(16) . . ?
C38 C39 C40 114(2) . . ?
C41 C40 C42 126(2) . . ?
C41 C40 C39 124(2) . . ?
C42 C40 C39 110(2) . . ?
C43 C42 C40 113.5(19) . . ?
C42 C43 C44 109.9(16) . . ?
C50 C44 C45 114.5(17) . . ?
C50 C44 C43 113.7(17) . . ?
C45 C44 C43 107.9(19) . . ?
C39 C45 C46 105.0(19) . . ?
C39 C45 C44 109.6(16) . . ?
C46 C45 C44 117.9(15) . . ?
C39 C45 C47 110.6(15) . . ?
C46 C45 C47 111.9(16) . . ?
C44 C45 C47 101.9(18) . . ?
C48 C47 C45 114.4(17) . . ?
C47 C48 C49 113(2) . . ?
O8 C49 C48 115(2) . . ?
O8 C49 C50 118(2) . . ?
C48 C49 C50 106(2) . . ?
C44 C50 C51 122(2) . . ?
C44 C50 C49 111.7(18) . . ?
C51 C50 C49 113(2) . . ?
C44 C50 C52 108.0(19) . . ?
C51 C50 C52 97.9(17) . . ?
C49 C50 C52 100(2) . . ?

loop_
_geom_bond_atom_site_label_1
_geom_bond_atom_site_label_2
_geom_bond_distance
_geom_bond_site_symmetry_2
_geom_bond_publ_flag
C1 C2 1.42(3) . ?
O2 C2 1.31(3) . ?
O2 C6 1.32(3) . ?
C2 C3 1.27(3) . ?
O3 C6 1.30(2) . ?
O1 C4 1.16(3) . ?
C3 C4 1.35(3) . ?
O4 C23 1.33(4) . ?
C4 C5 1.29(3) . ?
O5 C30 1.15(2) . ?
C5 C6 1.37(3) . ?
C5 C7 1.42(3) . ?
O6 C32 1.27(3) . ?
O6 C28 1.31(3) . ?
O7 C32 1.21(2) . ?
C7 C8 1.44(3) . ?
O8 C49 1.22(3) . ?
C8 C9 1.35(3) . ?
C9 C10 1.36(3) . ?
C9 C11 1.47(3) . ?
C11 C12 1.47(4) . ?
C12 C13 1.49(3) . ?
C13 C19 1.44(3) . ?
C13 C14 1.48(3) . ?
C14 C15 1.30(3) . ?
C14 C16 1.38(3) . ?
C16 C17 1.44(4) . ?
C17 C18 1.45(3) . ?
C18 C24 1.45(3) . ?
C18 C19 1.55(2) . ?
C19 C20 1.50(3) . ?
C19 C21 1.51(3) . ?
C21 C22 1.45(4) . ?
C22 C23 1.47(3) . ?
C23 C24 1.46(3) . ?
C24 C25 1.49(4) . ?
C24 C26 1.54(3) . ?
C27 C28 1.37(3) . ?
C28 C29 1.36(2) . ?
C29 C30 1.28(3) . ?
C30 C31 1.40(3) . ?
C31 C33 1.37(3) . ?
C31 C32 1.44(3) . ?
C33 C34 1.46(3) . ?
C34 C35 1.25(3) . ?
C35 C36 1.44(3) . ?
C35 C37 1.47(3) . ?
C37 C38 1.54(3) . ?
C38 C39 1.48(3) . ?
C39 C45 1.44(3) . ?
C39 C40 1.53(3) . ?
C40 C41 1.28(3) . ?
C40 C42 1.43(4) . ?
C42 C43 1.43(4) . ?
C43 C44 1.57(3) . ?
C44 C50 1.37(3) . ?
C44 C45 1.51(3) . ?
C45 C46 1.47(2) . ?
C45 C47 1.54(3) . ?
C47 C48 1.38(3) . ?
C48 C49 1.43(4) . ?
C49 C50 1.55(3) . ?
C50 C51 1.43(3) . ?
C50 C52 1.58(3) . ?
